data_4024876
loop_
_publ_author_name
'Qi-Fang Wang'
'Hong Hou'
'Li Hui'
'Chao-Guo Yan'

_publ_contact_author_address
;
      College of Chemistry & Chemical Engineering
      Yangzhou University
      Yangzhou 225002, 
      P.R. China
;
_publ_contact_author_email cgyan@yzu.edu.cn
_publ_contact_author_fax +86-514-7975590-8401
_publ_contact_author_name 'Chao Guo Yan'
_publ_contact_author_phone +86-514-7975531
_publ_section_title
;
Diastereoselective Synthesis oftrans-2,3-Dihydrofurans with Pyridinium
Ylide Assisted Tandem Reaction
;
_journal_name_full 'Journal of Organic Chemistry'
_journal_page_first 7403
_journal_page_last 7406
_journal_paper_doi 10.1021/jo901379h
_journal_volume 74
_journal_year 2009
_chemical_formula_moiety 'C22 H21 N O4'
_chemical_formula_sum 'C22 H21 N O4'
_chemical_formula_weight 363.40
_chemical_name_systematic
; 
 ? 
;
_space_group_IT_number 14
_symmetry_cell_setting monoclinic
_symmetry_space_group_name_Hall '-P 2ybc'
_symmetry_space_group_name_H-M 'P 1 21/c 1'
_atom_sites_solution_hydrogens geom
_atom_sites_solution_primary direct
_atom_sites_solution_secondary difmap
_audit_creation_method SHELXL-97
_cell_angle_alpha 90.00
_cell_angle_beta 109.305(2)
_cell_angle_gamma 90.00
_cell_formula_units_Z 4
_cell_length_a 12.6450(18)
_cell_length_b 11.5032(16)
_cell_length_c 13.9685(19)
_cell_measurement_reflns_used 2999
_cell_measurement_temperature 296(2)
_cell_measurement_theta_max 21.7
_cell_measurement_theta_min 2.5
_cell_volume 1917.6(5)
_computing_cell_refinement 'Bruker SMART'
_computing_data_collection 'Bruker SMART'
_computing_data_reduction 'Bruker SAINT'
_computing_molecular_graphics 'Bruker SHELXTL'
_computing_publication_material 'Bruker SHELXTL'
_computing_structure_refinement 'SHELXL-97 (Sheldrick, 1997)'
_computing_structure_solution 'SHELXS-97 (Sheldrick, 1990)'
_diffrn_ambient_temperature 296(2)
_diffrn_measured_fraction_theta_full 0.996
_diffrn_measured_fraction_theta_max 0.996
_diffrn_measurement_device_type 'CCD area detector'
_diffrn_measurement_method 'phi and omega scans'
_diffrn_radiation_monochromator graphite
_diffrn_radiation_source 'fine-focus sealed tube'
_diffrn_radiation_type MoK\a
_diffrn_radiation_wavelength 0.71073
_diffrn_reflns_av_R_equivalents 0.0386
_diffrn_reflns_av_sigmaI/netI 0.0377
_diffrn_reflns_limit_h_max 16
_diffrn_reflns_limit_h_min -16
_diffrn_reflns_limit_k_max 14
_diffrn_reflns_limit_k_min -14
_diffrn_reflns_limit_l_max 17
_diffrn_reflns_limit_l_min -18
_diffrn_reflns_number 16488
_diffrn_reflns_theta_full 27.54
_diffrn_reflns_theta_max 27.54
_diffrn_reflns_theta_min 1.71
_exptl_absorpt_coefficient_mu 0.087
_exptl_absorpt_correction_T_max 0.9880
_exptl_absorpt_correction_T_min 0.9846
_exptl_absorpt_correction_type multi-scan
_exptl_absorpt_process_details sadabs
_exptl_crystal_density_diffrn 1.259
_exptl_crystal_density_method 'not measured'
_exptl_crystal_F_000 768
_exptl_crystal_size_max 0.18
_exptl_crystal_size_mid 0.15
_exptl_crystal_size_min 0.14
_refine_diff_density_max 0.206
_refine_diff_density_min -0.225
_refine_diff_density_rms 0.034
_refine_ls_extinction_method none
_refine_ls_goodness_of_fit_ref 1.039
_refine_ls_hydrogen_treatment constr
_refine_ls_matrix_type full
_refine_ls_number_parameters 246
_refine_ls_number_reflns 4395
_refine_ls_number_restraints 0
_refine_ls_restrained_S_all 1.039
_refine_ls_R_factor_all 0.0882
_refine_ls_R_factor_gt 0.0482
_refine_ls_shift/su_max 0.000
_refine_ls_shift/su_mean 0.000
_refine_ls_structure_factor_coef Fsqd
_refine_ls_weighting_details 'calc w=1/[\s^2^(Fo^2^)+(0.0529P)^2^+0.2391P] where P=(Fo^2^+2Fc^2^)/3'
_refine_ls_weighting_scheme calc
_refine_ls_wR_factor_gt 0.1119
_refine_ls_wR_factor_ref 0.1304
_reflns_number_gt 2675
_reflns_number_total 4395
_reflns_threshold_expression >2sigma(I)
_cod_duplicate_entry 4024875
_cod_data_source_file jo901379h_si_001_2.cif
_cod_data_source_block wqf090424_0m__1g
_cod_depositor_comments
;
The following automatic conversions were performed:
'_symmetry_cell_setting' value 'Monoclinic' changed to 'monoclinic'
according to '/home/saulius/struct/CIF-dictionaries/cif_core.dic'
dictionary named 'cif_core.dic' version 2.4.1 from
2010-06-29.

'_refine_ls_hydrogen_treatment' value 'CONSTR' changed to
'constr' according to '/home/saulius/struct/CIF-dictionaries/cif_core.dic'
dictionary named 'cif_core.dic' version 2.4.1 from 2010-06-29.

Automatic conversion script
Id: cif_fix_enum 1527 2010-12-29 10:47:43Z saulius 
;
_cod_original_sg_symbol_H-M P2(1)/c
_cod_database_code 4024876

loop_
_symmetry_equiv_pos_as_xyz
'x, y, z'
'-x, y+1/2, -z+1/2'
'-x, -y, -z'
'x, -y-1/2, z-1/2'

loop_
_atom_site_label
_atom_site_type_symbol
_atom_site_fract_x
_atom_site_fract_y
_atom_site_fract_z
_atom_site_U_iso_or_equiv
_atom_site_adp_type
_atom_site_occupancy
_atom_site_symmetry_multiplicity
_atom_site_calc_flag
_atom_site_refinement_flags
_atom_site_disorder_assembly
_atom_site_disorder_group
O3 O 0.22743(9) 0.19537(9) 0.01930(8) 0.0497(3) Uani 1 1 d . . .
O4 O 0.39700(10) 0.12583(13) 0.36039(9) 0.0642(4) Uani 1 1 d . . .
C4 C 0.29024(13) 0.39398(14) 0.05914(12) 0.0425(4) Uani 1 1 d . . .
C22 C 0.22045(13) 0.14415(13) 0.10459(12) 0.0428(4) Uani 1 1 d . . .
C16 C 0.31712(14) 0.10990(14) 0.28260(13) 0.0470(4) Uani 1 1 d . . .
C8 C 0.40090(12) 0.22168(14) 0.15697(12) 0.0425(4) Uani 1 1 d . . .
H8 H 0.4297 0.2862 0.2042 0.051 Uiso 1 1 calc R . .
C15 C 0.31229(12) 0.15698(14) 0.18586(12) 0.0414(4) Uani 1 1 d . . .
C9 C 0.49773(13) 0.14705(15) 0.15120(12) 0.0462(4) Uani 1 1 d . . .
C21 C 0.11617(13) 0.08313(14) 0.10019(14) 0.0517(4) Uani 1 1 d . . .
H21A H 0.1170 0.0051 0.0741 0.062 Uiso 1 1 calc R . .
H21B H 0.0522 0.1240 0.0545 0.062 Uiso 1 1 calc R . .
C1 C 0.23328(15) 0.62181(15) 0.07616(14) 0.0551(5) Uani 1 1 d . . .
C2 C 0.34053(15) 0.59683(15) 0.07929(14) 0.0547(5) Uani 1 1 d . . .
H2 H 0.3933 0.6556 0.0874 0.066 Uiso 1 1 calc R . .
C7 C 0.32639(13) 0.27010(14) 0.05200(12) 0.0435(4) Uani 1 1 d . . .
H7 H 0.3670 0.2652 0.0033 0.052 Uiso 1 1 calc R . .
C5 C 0.18292(14) 0.42269(15) 0.05650(15) 0.0559(5) Uani 1 1 d . . .
H5 H 0.1298 0.3644 0.0487 0.067 Uiso 1 1 calc R . .
C17 C 0.21752(14) 0.03668(17) 0.28195(14) 0.0580(5) Uani 1 1 d . . .
H17A H 0.2120 0.0371 0.3496 0.070 Uiso 1 1 calc R . .
H17B H 0.2309 -0.0429 0.2661 0.070 Uiso 1 1 calc R . .
C3 C 0.36792(14) 0.48236(15) 0.07018(13) 0.0501(4) Uani 1 1 d . . .
H3 H 0.4400 0.4640 0.0715 0.060 Uiso 1 1 calc R . .
C6 C 0.15408(15) 0.53673(17) 0.06536(16) 0.0640(5) Uani 1 1 d . . .
H6 H 0.0821 0.5557 0.0640 0.077 Uiso 1 1 calc R . .
C18 C 0.10500(14) 0.07688(16) 0.20637(15) 0.0578(5) Uani 1 1 d . . .
C14 C 0.49010(16) 0.02751(17) 0.14110(14) 0.0585(5) Uani 1 1 d . . .
H14 H 0.4241 -0.0096 0.1392 0.070 Uiso 1 1 calc R . .
C10 C 0.59646(15) 0.1991(2) 0.15320(17) 0.0736(6) Uani 1 1 d . . .
H10 H 0.6038 0.2794 0.1600 0.088 Uiso 1 1 calc R . .
O2 O 0.27359(16) 0.81747(13) 0.10161(16) 0.1107(6) Uani 1 1 d . . .
C12 C 0.6761(2) 0.0151(3) 0.13593(18) 0.0904(8) Uani 1 1 d . . .
H12 H 0.7359 -0.0289 0.1311 0.109 Uiso 1 1 calc R . .
N1 N 0.20247(17) 0.74251(16) 0.08568(15) 0.0802(5) Uani 1 1 d . . .
C13 C 0.57919(19) -0.0381(2) 0.13378(15) 0.0755(6) Uani 1 1 d . . .
H13 H 0.5727 -0.1185 0.1274 0.091 Uiso 1 1 calc R . .
O1 O 0.10564(15) 0.76303(15) 0.0795(2) 0.1351(9) Uani 1 1 d . . .
C19 C 0.07406(18) 0.19614(19) 0.2380(2) 0.0823(7) Uani 1 1 d . . .
H19A H 0.0032 0.2204 0.1911 0.123 Uiso 1 1 calc R . .
H19B H 0.1307 0.2517 0.2379 0.123 Uiso 1 1 calc R . .
H19C H 0.0689 0.1911 0.3049 0.123 Uiso 1 1 calc R . .
C20 C 0.01224(18) -0.0106(2) 0.2046(2) 0.0886(7) Uani 1 1 d . . .
H20A H 0.0037 -0.0135 0.2704 0.133 Uiso 1 1 calc R . .
H20B H 0.0322 -0.0862 0.1872 0.133 Uiso 1 1 calc R . .
H20C H -0.0571 0.0135 0.1552 0.133 Uiso 1 1 calc R . .
C11 C 0.68555(18) 0.1333(3) 0.1452(2) 0.0974(8) Uani 1 1 d . . .
H11 H 0.7515 0.1697 0.1462 0.117 Uiso 1 1 calc R . .

loop_
_atom_site_aniso_label
_atom_site_aniso_U_11
_atom_site_aniso_U_22
_atom_site_aniso_U_33
_atom_site_aniso_U_23
_atom_site_aniso_U_13
_atom_site_aniso_U_12
O3 0.0581(7) 0.0434(6) 0.0405(7) -0.0014(5) 0.0067(5) -0.0033(5)
O4 0.0541(7) 0.0930(10) 0.0434(7) 0.0066(7) 0.0136(6) 0.0046(7)
C4 0.0457(9) 0.0426(9) 0.0378(9) 0.0028(7) 0.0121(7) 0.0018(7)
C22 0.0479(9) 0.0346(8) 0.0449(10) -0.0030(7) 0.0142(8) 0.0032(7)
C16 0.0470(9) 0.0508(10) 0.0461(10) 0.0004(8) 0.0195(8) 0.0096(8)
C8 0.0452(9) 0.0418(9) 0.0394(9) -0.0037(7) 0.0126(7) 0.0013(7)
C15 0.0394(8) 0.0429(9) 0.0424(9) -0.0010(7) 0.0144(7) 0.0028(7)
C9 0.0413(9) 0.0578(11) 0.0392(9) 0.0038(8) 0.0129(7) 0.0044(8)
C21 0.0458(9) 0.0410(9) 0.0624(12) -0.0059(8) 0.0099(8) -0.0019(7)
C1 0.0595(11) 0.0380(9) 0.0617(12) -0.0014(8) 0.0119(9) 0.0070(8)
C2 0.0550(11) 0.0448(10) 0.0604(12) -0.0011(8) 0.0140(9) -0.0061(8)
C7 0.0479(9) 0.0412(9) 0.0418(9) 0.0001(7) 0.0153(7) -0.0002(7)
C5 0.0467(10) 0.0455(10) 0.0733(13) 0.0015(9) 0.0169(9) -0.0022(8)
C17 0.0644(11) 0.0599(11) 0.0564(11) 0.0019(9) 0.0289(9) -0.0035(9)
C3 0.0464(9) 0.0485(10) 0.0560(11) -0.0002(8) 0.0178(8) -0.0009(8)
C6 0.0490(10) 0.0546(11) 0.0861(15) -0.0008(10) 0.0194(10) 0.0081(9)
C18 0.0491(10) 0.0550(11) 0.0768(13) -0.0097(9) 0.0309(9) -0.0046(8)
C14 0.0636(11) 0.0568(11) 0.0605(12) 0.0047(9) 0.0278(9) 0.0099(9)
C10 0.0535(11) 0.0790(15) 0.0912(16) -0.0028(12) 0.0277(11) -0.0032(10)
O2 0.1199(14) 0.0462(9) 0.1706(19) -0.0153(10) 0.0542(13) -0.0090(10)
C12 0.0696(15) 0.120(2) 0.0871(17) 0.0061(16) 0.0334(13) 0.0368(15)
N1 0.0798(13) 0.0488(11) 0.1035(15) -0.0047(9) 0.0190(11) 0.0114(10)
C13 0.0882(16) 0.0776(15) 0.0678(14) 0.0078(11) 0.0353(12) 0.0320(12)
O1 0.0894(13) 0.0691(11) 0.234(3) -0.0175(13) 0.0356(14) 0.0298(10)
C19 0.0704(13) 0.0742(15) 0.1127(19) -0.0235(13) 0.0441(13) 0.0069(11)
C20 0.0740(14) 0.0884(17) 0.116(2) -0.0118(15) 0.0482(14) -0.0260(12)
C11 0.0507(12) 0.134(2) 0.115(2) -0.0019(18) 0.0378(13) 0.0023(15)

loop_
_atom_type_symbol
_atom_type_description
_atom_type_scat_dispersion_real
_atom_type_scat_dispersion_imag
_atom_type_scat_source
C C 0.0033 0.0016 'International Tables Vol C Tables 4.2.6.8 and 6.1.1.4'
H H 0.0000 0.0000 'International Tables Vol C Tables 4.2.6.8 and 6.1.1.4'
N N 0.0061 0.0033 'International Tables Vol C Tables 4.2.6.8 and 6.1.1.4'
O O 0.0106 0.0060 'International Tables Vol C Tables 4.2.6.8 and 6.1.1.4'

loop_
_geom_angle_atom_site_label_1
_geom_angle_atom_site_label_2
_geom_angle_atom_site_label_3
_geom_angle
_geom_angle_site_symmetry_1
_geom_angle_site_symmetry_3
_geom_angle_publ_flag
C22 O3 C7 106.16(11) . . ?
C5 C4 C3 118.68(15) . . ?
C5 C4 C7 122.59(14) . . ?
C3 C4 C7 118.72(14) . . ?
C15 C22 O3 114.01(14) . . ?
C15 C22 C21 126.93(15) . . ?
O3 C22 C21 119.06(14) . . ?
O4 C16 C15 122.82(16) . . ?
O4 C16 C17 121.86(15) . . ?
C15 C16 C17 115.31(15) . . ?
C15 C8 C9 114.75(13) . . ?
C15 C8 C7 99.00(12) . . ?
C9 C8 C7 113.50(12) . . ?
C15 C8 H8 109.7 . . ?
C9 C8 H8 109.7 . . ?
C7 C8 H8 109.7 . . ?
C22 C15 C16 120.75(15) . . ?
C22 C15 C8 109.95(14) . . ?
C16 C15 C8 129.29(14) . . ?
C10 C9 C14 117.86(16) . . ?
C10 C9 C8 119.62(16) . . ?
C14 C9 C8 122.50(15) . . ?
C22 C21 C18 110.34(14) . . ?
C22 C21 H21A 109.6 . . ?
C18 C21 H21A 109.6 . . ?
C22 C21 H21B 109.6 . . ?
C18 C21 H21B 109.6 . . ?
H21A C21 H21B 108.1 . . ?
C6 C1 C2 122.11(16) . . ?
C6 C1 N1 118.76(17) . . ?
C2 C1 N1 119.13(17) . . ?
C1 C2 C3 118.22(16) . . ?
C1 C2 H2 120.9 . . ?
C3 C2 H2 120.9 . . ?
O3 C7 C4 109.22(12) . . ?
O3 C7 C8 105.81(12) . . ?
C4 C7 C8 112.14(13) . . ?
O3 C7 H7 109.9 . . ?
C4 C7 H7 109.9 . . ?
C8 C7 H7 109.9 . . ?
C6 C5 C4 120.70(16) . . ?
C6 C5 H5 119.6 . . ?
C4 C5 H5 119.6 . . ?
C16 C17 C18 114.62(15) . . ?
C16 C17 H17A 108.6 . . ?
C18 C17 H17A 108.6 . . ?
C16 C17 H17B 108.6 . . ?
C18 C17 H17B 108.6 . . ?
H17A C17 H17B 107.6 . . ?
C2 C3 C4 121.36(16) . . ?
C2 C3 H3 119.3 . . ?
C4 C3 H3 119.3 . . ?
C1 C6 C5 118.92(17) . . ?
C1 C6 H6 120.5 . . ?
C5 C6 H6 120.5 . . ?
C19 C18 C17 109.77(16) . . ?
C19 C18 C21 110.50(17) . . ?
C17 C18 C21 108.52(14) . . ?
C19 C18 C20 108.90(16) . . ?
C17 C18 C20 110.00(17) . . ?
C21 C18 C20 109.14(16) . . ?
C9 C14 C13 121.16(19) . . ?
C9 C14 H14 119.4 . . ?
C13 C14 H14 119.4 . . ?
C9 C10 C11 120.9(2) . . ?
C9 C10 H10 119.5 . . ?
C11 C10 H10 119.5 . . ?
C13 C12 C11 119.9(2) . . ?
C13 C12 H12 120.1 . . ?
C11 C12 H12 120.1 . . ?
O2 N1 O1 122.75(19) . . ?
O2 N1 C1 119.27(18) . . ?
O1 N1 C1 117.96(19) . . ?
C12 C13 C14 120.1(2) . . ?
C12 C13 H13 120.0 . . ?
C14 C13 H13 120.0 . . ?
C18 C19 H19A 109.5 . . ?
C18 C19 H19B 109.5 . . ?
H19A C19 H19B 109.5 . . ?
C18 C19 H19C 109.5 . . ?
H19A C19 H19C 109.5 . . ?
H19B C19 H19C 109.5 . . ?
C18 C20 H20A 109.5 . . ?
C18 C20 H20B 109.5 . . ?
H20A C20 H20B 109.5 . . ?
C18 C20 H20C 109.5 . . ?
H20A C20 H20C 109.5 . . ?
H20B C20 H20C 109.5 . . ?
C12 C11 C10 120.1(2) . . ?
C12 C11 H11 120.0 . . ?
C10 C11 H11 120.0 . . ?

loop_
_geom_bond_atom_site_label_1
_geom_bond_atom_site_label_2
_geom_bond_distance
_geom_bond_site_symmetry_2
_geom_bond_publ_flag
O3 C22 1.3579(19) . ?
O3 C7 1.4614(18) . ?
O4 C16 1.2284(19) . ?
C4 C5 1.385(2) . ?
C4 C3 1.386(2) . ?
C4 C7 1.510(2) . ?
C22 C15 1.337(2) . ?
C22 C21 1.477(2) . ?
C16 C15 1.438(2) . ?
C16 C17 1.513(2) . ?
C8 C15 1.507(2) . ?
C8 C9 1.519(2) . ?
C8 C7 1.560(2) . ?
C8 H8 0.9800 . ?
C9 C10 1.377(2) . ?
C9 C14 1.382(3) . ?
C21 C18 1.537(3) . ?
C21 H21A 0.9700 . ?
C21 H21B 0.9700 . ?
C1 C6 1.373(3) . ?
C1 C2 1.373(2) . ?
C1 N1 1.460(2) . ?
C2 C3 1.378(2) . ?
C2 H2 0.9300 . ?
C7 H7 0.9800 . ?
C5 C6 1.378(2) . ?
C5 H5 0.9300 . ?
C17 C18 1.536(3) . ?
C17 H17A 0.9700 . ?
C17 H17B 0.9700 . ?
C3 H3 0.9300 . ?
C6 H6 0.9300 . ?
C18 C19 1.531(3) . ?
C18 C20 1.539(3) . ?
C14 C13 1.387(2) . ?
C14 H14 0.9300 . ?
C10 C11 1.392(3) . ?
C10 H10 0.9300 . ?
O2 N1 1.212(2) . ?
C12 C13 1.361(3) . ?
C12 C11 1.367(4) . ?
C12 H12 0.9300 . ?
N1 O1 1.222(2) . ?
C13 H13 0.9300 . ?
C19 H19A 0.9600 . ?
C19 H19B 0.9600 . ?
C19 H19C 0.9600 . ?
C20 H20A 0.9600 . ?
C20 H20B 0.9600 . ?
C20 H20C 0.9600 . ?
C11 H11 0.9300 . ?

loop_
_geom_torsion_atom_site_label_1
_geom_torsion_atom_site_label_2
_geom_torsion_atom_site_label_3
_geom_torsion_atom_site_label_4
_geom_torsion
_geom_torsion_site_symmetry_1
_geom_torsion_site_symmetry_2
_geom_torsion_site_symmetry_3
_geom_torsion_site_symmetry_4
_geom_torsion_publ_flag
C7 O3 C22 C15 -12.30(17) . . . . ?
C7 O3 C22 C21 166.93(13) . . . . ?
O3 C22 C15 C16 178.63(13) . . . . ?
C21 C22 C15 C16 -0.5(3) . . . . ?
O3 C22 C15 C8 -2.59(19) . . . . ?
C21 C22 C15 C8 178.25(14) . . . . ?
O4 C16 C15 C22 -175.37(16) . . . . ?
C17 C16 C15 C22 5.8(2) . . . . ?
O4 C16 C15 C8 6.1(3) . . . . ?
C17 C16 C15 C8 -172.67(15) . . . . ?
C9 C8 C15 C22 -106.25(15) . . . . ?
C7 C8 C15 C22 14.92(16) . . . . ?
C9 C8 C15 C16 72.4(2) . . . . ?
C7 C8 C15 C16 -166.44(16) . . . . ?
C15 C8 C9 C10 -162.30(16) . . . . ?
C7 C8 C9 C10 84.85(19) . . . . ?
C15 C8 C9 C14 19.5(2) . . . . ?
C7 C8 C9 C14 -93.32(18) . . . . ?
C15 C22 C21 C18 22.7(2) . . . . ?
O3 C22 C21 C18 -156.45(14) . . . . ?
C6 C1 C2 C3 0.7(3) . . . . ?
N1 C1 C2 C3 179.99(17) . . . . ?
C22 O3 C7 C4 -99.58(14) . . . . ?
C22 O3 C7 C8 21.31(15) . . . . ?
C5 C4 C7 O3 12.9(2) . . . . ?
C3 C4 C7 O3 -167.99(13) . . . . ?
C5 C4 C7 C8 -104.01(17) . . . . ?
C3 C4 C7 C8 75.06(18) . . . . ?
C15 C8 C7 O3 -21.35(14) . . . . ?
C9 C8 C7 O3 100.73(14) . . . . ?
C15 C8 C7 C4 97.62(14) . . . . ?
C9 C8 C7 C4 -140.29(14) . . . . ?
C3 C4 C5 C6 -0.4(3) . . . . ?
C7 C4 C5 C6 178.65(17) . . . . ?
O4 C16 C17 C18 146.94(17) . . . . ?
C15 C16 C17 C18 -34.3(2) . . . . ?
C1 C2 C3 C4 -0.6(3) . . . . ?
C5 C4 C3 C2 0.5(2) . . . . ?
C7 C4 C3 C2 -178.58(15) . . . . ?
C2 C1 C6 C5 -0.6(3) . . . . ?
N1 C1 C6 C5 -179.90(19) . . . . ?
C4 C5 C6 C1 0.5(3) . . . . ?
C16 C17 C18 C19 -65.9(2) . . . . ?
C16 C17 C18 C21 54.99(19) . . . . ?
C16 C17 C18 C20 174.32(16) . . . . ?
C22 C21 C18 C19 73.48(18) . . . . ?
C22 C21 C18 C17 -46.93(18) . . . . ?
C22 C21 C18 C20 -166.80(15) . . . . ?
C10 C9 C14 C13 0.4(3) . . . . ?
C8 C9 C14 C13 178.56(16) . . . . ?
C14 C9 C10 C11 0.1(3) . . . . ?
C8 C9 C10 C11 -178.20(19) . . . . ?
C6 C1 N1 O2 175.4(2) . . . . ?
C2 C1 N1 O2 -3.9(3) . . . . ?
C6 C1 N1 O1 -2.9(3) . . . . ?
C2 C1 N1 O1 177.8(2) . . . . ?
C11 C12 C13 C14 -0.1(3) . . . . ?
C9 C14 C13 C12 -0.4(3) . . . . ?
C13 C12 C11 C10 0.5(4) . . . . ?
C9 C10 C11 C12 -0.5(4) . . . . ?
